data_7711150
loop_
_publ_author_name
'Ward, Jas S.'
'Mart\~onova, Jevgenija'
'Wilson, Laura M. E.'
'Kramer, Eric'
'Aav, Riina'
'Rissanen, Kari'

_publ_section_title
;
 Carbonyl Hypoiodites from Pivalic and Trimesic Acid and their Silver(I)
 Intermediates
;
_journal_name_full 'Dalton Transactions'
_journal_paper_doi 10.1039/D2DT01988D
_journal_year 2022
_chemical_formula_moiety 'C27 H24 I3 N3 O6'
_chemical_formula_sum 'C27 H24 I3 N3 O6'
_chemical_formula_weight 867.19
_space_group_crystal_system monoclinic
_space_group_IT_number 14
_space_group_name_Hall '-P 2yn'
_space_group_name_H-M_alt 'P 1 21/n 1'
_atom_sites_solution_hydrogens geom
_atom_sites_solution_primary dual
_audit_creation_date 2021-09-22
_audit_creation_method
;
Olex2 1.2
(compiled 2018.05.29 svn.r3508 for OlexSys, GUI svn.r5506)
;
_audit_update_record
;
2022-05-18 deposited with the CCDC.	2022-09-05 downloaded from the CCDC.
;
_cell_angle_alpha 90
_cell_angle_beta 109.522(3)
_cell_angle_gamma 90
_cell_formula_units_Z 4
_cell_length_a 15.6502(4)
_cell_length_b 9.9201(2)
_cell_length_c 19.5464(5)
_cell_measurement_reflns_used 5135
_cell_measurement_temperature 120.01(10)
_cell_measurement_theta_max 76.4410
_cell_measurement_theta_min 3.1180
_cell_volume 2860.16(13)
_computing_cell_refinement 'CrysAlisPro 1.171.40.67a (Rigaku OD, 2019)'
_computing_data_collection 'CrysAlisPro 1.171.40.67a (Rigaku OD, 2019)'
_computing_data_reduction 'CrysAlisPro 1.171.40.67a (Rigaku OD, 2019)'
_computing_molecular_graphics 'Olex2 (Dolomanov et al., 2009)'
_computing_publication_material 'Olex2 (Dolomanov et al., 2009)'
_computing_structure_refinement 'ShelXL (Sheldrick, 2015)'
_computing_structure_solution 'ShelXT (Sheldrick, 2015)'
_diffrn_ambient_environment N~2~
_diffrn_ambient_temperature 120.01(10)
_diffrn_detector 'CCD plate'
_diffrn_detector_area_resol_mean 10.3953
_diffrn_detector_type Atlas
_diffrn_measured_fraction_theta_full 0.997
_diffrn_measured_fraction_theta_max 0.993
_diffrn_measurement_details
;
List of Runs (angles in degrees, time in seconds):

  # Type    Start    End  Width  t~exp~   \w     \q     \k     \f   Frames
#--------------------------------------------------------------------------
  1  \w    -82.00  -6.00   1.00    1.50    --  -42.03 125.00  30.00   76
  2  \w    -86.00 -53.00   1.00    1.50    --  -42.03 125.00-180.00   33
  3  \w    -49.00  -9.00   1.00    1.50    --  -42.03 125.00-180.00   40
  4  \w     47.00  74.00   1.00    1.50    --   42.03 -99.00 -60.00   27
  5  \w     26.00 115.00   1.00    1.50    --   42.03  37.00  60.00   89
  6  \w     87.00 178.00   1.00    6.00    --  112.00  45.00  60.00   91
  7  \w     83.00 178.00   1.00    6.00    --  112.00  61.00   0.00   95
  8  \w     41.00 135.00   1.00    6.00    --  112.00 -61.00-150.00   94
  9  \w     83.00 169.00   1.00    6.00    --  112.00  61.00  90.00   86
 10  \w    110.00 145.00   1.00    6.00    --  112.00  77.00 -60.00   35
;
_diffrn_measurement_device 'four-circle diffractometer'
_diffrn_measurement_device_type 'SuperNova, Dual, Cu at home/near, Atlas'
_diffrn_measurement_method '\w scans'
_diffrn_orient_matrix_type 'CrysAlisPro convention (1999,Acta A55,543-557)'
_diffrn_orient_matrix_UB_11 0.0774903000
_diffrn_orient_matrix_UB_12 0.0332454000
_diffrn_orient_matrix_UB_13 -0.0293366000
_diffrn_orient_matrix_UB_21 0.0462632000
_diffrn_orient_matrix_UB_22 -0.1347460000
_diffrn_orient_matrix_UB_23 0.0301097000
_diffrn_orient_matrix_UB_31 -0.0525207000
_diffrn_orient_matrix_UB_32 -0.0696074000
_diffrn_orient_matrix_UB_33 -0.0723250000
_diffrn_radiation_monochromator mirror
_diffrn_radiation_probe x-ray
_diffrn_radiation_type CuK\a
_diffrn_radiation_wavelength 1.54184
_diffrn_reflns_av_R_equivalents 0.0313
_diffrn_reflns_av_unetI/netI 0.0443
_diffrn_reflns_Laue_measured_fraction_full 0.997
_diffrn_reflns_Laue_measured_fraction_max 0.993
_diffrn_reflns_limit_h_max 11
_diffrn_reflns_limit_h_min -19
_diffrn_reflns_limit_k_max 12
_diffrn_reflns_limit_k_min -10
_diffrn_reflns_limit_l_max 24
_diffrn_reflns_limit_l_min -24
_diffrn_reflns_number 10773
_diffrn_reflns_point_group_measured_fraction_full 0.997
_diffrn_reflns_point_group_measured_fraction_max 0.993
_diffrn_reflns_theta_full 67.684
_diffrn_reflns_theta_max 72.128
_diffrn_reflns_theta_min 3.151
_diffrn_source 'micro-focus sealed X-ray tube'
_diffrn_source_type 'SuperNova (Cu) X-ray Source'
_exptl_absorpt_coefficient_mu 26.136
_exptl_absorpt_correction_T_max 0.420
_exptl_absorpt_correction_T_min 0.130
_exptl_absorpt_correction_type gaussian
_exptl_absorpt_process_details
;
CrysAlisPro 1.171.40.67a (Rigaku Oxford Diffraction, 2019)
Numerical absorption correction based on gaussian integration over
			a multifaceted crystal model
Empirical absorption correction using spherical harmonics,
 implemented in SCALE3 ABSPACK scaling algorithm.
;
_exptl_crystal_colour yellow
_exptl_crystal_colour_primary yellow
_exptl_crystal_density_diffrn 2.014
_exptl_crystal_description block
_exptl_crystal_F_000 1656
_exptl_crystal_recrystallization_method 'Re-crystallisation from solvent: DCM/TBME'
_exptl_crystal_size_max 0.147
_exptl_crystal_size_mid 0.08
_exptl_crystal_size_min 0.059
_refine_diff_density_max 1.712
_refine_diff_density_min -1.297
_refine_diff_density_rms 0.143
_refine_ls_extinction_method none
_refine_ls_goodness_of_fit_ref 1.049
_refine_ls_hydrogen_treatment constr
_refine_ls_matrix_type full
_refine_ls_number_parameters 355
_refine_ls_number_reflns 5592
_refine_ls_number_restraints 0
_refine_ls_restrained_S_all 1.049
_refine_ls_R_factor_all 0.0436
_refine_ls_R_factor_gt 0.0351
_refine_ls_shift/su_max 0.003
_refine_ls_shift/su_mean 0.000
_refine_ls_structure_factor_coef Fsqd
_refine_ls_weighting_details 'w=1/[\s^2^(Fo^2^)+(0.0535P)^2^+1.2425P] where P=(Fo^2^+2Fc^2^)/3'
_refine_ls_weighting_scheme calc
_refine_ls_wR_factor_gt 0.0913
_refine_ls_wR_factor_ref 0.0995
_reflns_Friedel_coverage 0.000
_reflns_number_gt 4760
_reflns_number_total 5592
_reflns_threshold_expression 'I > 2\s(I)'
_cod_data_source_file d2dt01988d2.cif
_cod_data_source_block 4b
_cod_database_code 7711150
_shelxl_version_number 2014/6
_shelx_space_group_comment
;
The symmetry employed for this shelxl refinement is uniquely defined
by the following loop, which should always be used as a source of
symmetry information in preference to the above space-group names.
They are only intended as comments.
;
_reflns_odcompleteness_completeness 99.11
_reflns_odcompleteness_iscentric 1
_reflns_odcompleteness_theta 71.98
_olex2_refinement_description
;
1. Fixed Uiso
 At 1.2 times of:
  All C(H) groups
 At 1.5 times of:
  All C(H,H,H) groups
2.a Aromatic/amide H refined with riding coordinates:
 C2(H2), C4(H4), C6(H6), C22(H22), C23(H23), C25(H25), C26(H26), C32(H32),
 C33(H33), C35(H35), C36(H36), C42(H42), C43(H43), C45(H45), C46(H46)
2.b Idealised Me refined as rotating group:
 C27(H27A,H27B,H27C), C37(H37A,H37B,H37C), C47(H47A,H47B,H47C)
;
_ins_header
;
TITL OIK009_numabs in P2(1)/n 
REM P2(1)/n (#14 in standard setting)
CELL 1.54184  15.650236   9.920134  19.546389  90.0000 109.5225  90.0000
ZERR    4.00   0.000378   0.000178   0.000536   0.0000   0.0028   0.0000
LATT  1
SYMM -x+1/2, y+1/2,-z+1/2 
SFAC C H N O I
UNIT 108.00 96.00 12.00 24.00 12.00
TREF
HKLF 4
END
;
_olex2_submission_special_instructions 'No special instructions were received'
_oxdiff_exptl_absorpt_empirical_details
;
Empirical correction (ABSPACK) includes:
- Absorption correction using spherical harmonics
- Frame scaling
;
_oxdiff_exptl_absorpt_empirical_full_max 1.215
_oxdiff_exptl_absorpt_empirical_full_min 0.800

loop_
_space_group_symop_operation_xyz
'x, y, z'
'-x+1/2, y+1/2, -z+1/2'
'-x, -y, -z'
'x-1/2, -y-1/2, z-1/2'

loop_
_atom_site_label
_atom_site_type_symbol
_atom_site_fract_x
_atom_site_fract_y
_atom_site_fract_z
_atom_site_U_iso_or_equiv
_atom_site_adp_type
_atom_site_occupancy
_atom_site_site_symmetry_order
_atom_site_calc_flag
_atom_site_refinement_flags_posn
_atom_site_refinement_flags_adp
_atom_site_refinement_flags_occupancy
_atom_site_disorder_assembly
_atom_site_disorder_group
I1 I 1.05770(2) -0.07663(3) 0.85149(2) 0.03065(10) Uani 1 1 d . . . . .
I2 I 1.05698(2) 0.94420(3) 0.63650(2) 0.03003(10) Uani 1 1 d . . . . .
I3 I 0.57714(2) 0.25972(4) 0.51427(2) 0.03509(10) Uani 1 1 d . . . . .
O8 O 0.9854(3) 0.0940(4) 0.7877(2) 0.0324(8) Uani 1 1 d . . . . .
O9 O 1.1168(3) 0.2065(4) 0.8147(2) 0.0402(9) Uani 1 1 d . . . . .
O11 O 0.9928(3) 0.7482(4) 0.6381(2) 0.0362(9) Uani 1 1 d . . . . .
O12 O 1.1186(3) 0.6687(4) 0.7230(2) 0.0370(9) Uani 1 1 d . . . . .
O14 O 0.7086(3) 0.2809(4) 0.6030(2) 0.0356(8) Uani 1 1 d . . . . .
O15 O 0.7223(3) 0.4734(4) 0.5490(3) 0.0483(11) Uani 1 1 d . . . . .
N21 N 1.1304(3) -0.2626(4) 0.9122(3) 0.0309(9) Uani 1 1 d . . . . .
N31 N 1.1067(3) 1.1547(4) 0.6225(2) 0.0294(9) Uani 1 1 d . . . . .
N41 N 0.4430(3) 0.2179(5) 0.4262(3) 0.0380(10) Uani 1 1 d . . . . .
C1 C 0.9841(3) 0.3062(5) 0.7326(3) 0.0280(10) Uani 1 1 d . . . . .
C2 C 1.0306(4) 0.4228(5) 0.7279(3) 0.0297(10) Uani 1 1 d . . . . .
H2 H 1.0919 0.4295 0.7549 0.036 Uiso 1 1 calc R . . . .
C3 C 0.9881(4) 0.5302(5) 0.6838(3) 0.0290(10) Uani 1 1 d . . . . .
C4 C 0.8968(4) 0.5151(5) 0.6411(3) 0.0309(10) Uani 1 1 d . . . . .
H4 H 0.8673 0.5848 0.6104 0.037 Uiso 1 1 calc R . . . .
C5 C 0.8494(4) 0.3973(5) 0.6438(3) 0.0303(10) Uani 1 1 d . . . . .
C6 C 0.8934(4) 0.2929(5) 0.6903(3) 0.0291(10) Uani 1 1 d . . . . .
H6 H 0.8620 0.2146 0.6929 0.035 Uiso 1 1 calc R . . . .
C7 C 1.0359(4) 0.1957(5) 0.7837(3) 0.0291(10) Uani 1 1 d . . . . .
C10 C 1.0398(4) 0.6573(6) 0.6833(3) 0.0350(11) Uani 1 1 d . . . . .
C13 C 0.7530(4) 0.3859(6) 0.5945(3) 0.0337(11) Uani 1 1 d . . . . .
C22 C 1.1099(4) -0.3856(6) 0.8826(3) 0.0352(11) Uani 1 1 d . . . . .
H22 H 1.0584 -0.3965 0.8420 0.042 Uiso 1 1 calc R . . . .
C23 C 1.1634(4) -0.4964(6) 0.9109(3) 0.0362(12) Uani 1 1 d . . . . .
H23 H 1.1477 -0.5806 0.8894 0.043 Uiso 1 1 calc R . . . .
C24 C 1.2409(4) -0.4822(6) 0.9717(3) 0.0327(11) Uani 1 1 d . . . . .
C25 C 1.2599(4) -0.3552(6) 1.0025(3) 0.0348(11) Uani 1 1 d . . . . .
H25 H 1.3099 -0.3422 1.0441 0.042 Uiso 1 1 calc R . . . .
C26 C 1.2046(4) -0.2483(5) 0.9713(3) 0.0350(11) Uani 1 1 d . . . . .
H26 H 1.2191 -0.1632 0.9918 0.042 Uiso 1 1 calc R . . . .
C27 C 1.3025(4) -0.5987(7) 1.0028(4) 0.0435(14) Uani 1 1 d . . . . .
H27A H 1.2742 -0.6809 0.9805 0.065 Uiso 1 1 calc GR . . . .
H27B H 1.3142 -0.6033 1.0542 0.065 Uiso 1 1 calc GR . . . .
H27C H 1.3587 -0.5866 0.9938 0.065 Uiso 1 1 calc GR . . . .
C32 C 1.1801(4) 1.2135(6) 0.6712(3) 0.0332(11) Uani 1 1 d . . . . .
H32 H 1.2139 1.1651 0.7120 0.040 Uiso 1 1 calc R . . . .
C33 C 1.2056(4) 1.3412(6) 0.6620(3) 0.0348(11) Uani 1 1 d . . . . .
H33 H 1.2554 1.3792 0.6971 0.042 Uiso 1 1 calc R . . . .
C34 C 1.1584(4) 1.4163(6) 0.6008(3) 0.0344(11) Uani 1 1 d . . . . .
C35 C 1.0840(4) 1.3530(6) 0.5503(3) 0.0362(12) Uani 1 1 d . . . . .
H35 H 1.0503 1.3983 0.5083 0.043 Uiso 1 1 calc R . . . .
C36 C 1.0605(4) 1.2249(6) 0.5624(3) 0.0343(11) Uani 1 1 d . . . . .
H36 H 1.0109 1.1846 0.5281 0.041 Uiso 1 1 calc R . . . .
C37 C 1.1861(4) 1.5556(6) 0.5879(4) 0.0427(14) Uani 1 1 d . . . . .
H37A H 1.1563 1.6200 0.6088 0.064 Uiso 1 1 calc GR . . . .
H37B H 1.1693 1.5714 0.5366 0.064 Uiso 1 1 calc GR . . . .
H37C H 1.2506 1.5648 0.6099 0.064 Uiso 1 1 calc GR . . . .
C42 C 0.3872(4) 0.3185(6) 0.3957(4) 0.0422(13) Uani 1 1 d . . . . .
H42 H 0.4047 0.4067 0.4094 0.051 Uiso 1 1 calc R . . . .
C43 C 0.3026(4) 0.2942(7) 0.3435(4) 0.0420(13) Uani 1 1 d . . . . .
H43 H 0.2654 0.3661 0.3217 0.050 Uiso 1 1 calc R . . . .
C44 C 0.2742(4) 0.1633(7) 0.3241(3) 0.0417(13) Uani 1 1 d . . . . .
C45 C 0.3334(5) 0.0615(7) 0.3552(4) 0.0469(15) Uani 1 1 d . . . . .
H45 H 0.3174 -0.0277 0.3426 0.056 Uiso 1 1 calc R . . . .
C46 C 0.4177(5) 0.0919(7) 0.4059(4) 0.0468(15) Uani 1 1 d . . . . .
H46 H 0.4577 0.0219 0.4261 0.056 Uiso 1 1 calc R . . . .
C47 C 0.1822(5) 0.1355(8) 0.2714(4) 0.0515(16) Uani 1 1 d . . . . .
H47A H 0.1779 0.0422 0.2575 0.077 Uiso 1 1 calc GR . . . .
H47B H 0.1720 0.1910 0.2292 0.077 Uiso 1 1 calc GR . . . .
H47C H 0.1373 0.1553 0.2935 0.077 Uiso 1 1 calc GR . . . .

loop_
_atom_site_aniso_label
_atom_site_aniso_U_11
_atom_site_aniso_U_22
_atom_site_aniso_U_33
_atom_site_aniso_U_23
_atom_site_aniso_U_13
_atom_site_aniso_U_12
I1 0.03095(17) 0.02334(16) 0.03399(18) 0.00263(11) 0.00599(13) 0.00125(11)
I2 0.02861(17) 0.02497(16) 0.03027(17) 0.00224(11) 0.00154(12) -0.00324(11)
I3 0.02713(17) 0.03353(18) 0.0402(2) -0.00156(13) 0.00545(14) -0.00433(12)
O8 0.0295(18) 0.0242(17) 0.039(2) 0.0060(15) 0.0063(16) 0.0034(14)
O9 0.030(2) 0.0291(19) 0.048(2) 0.0074(17) -0.0046(17) -0.0050(16)
O11 0.0302(19) 0.0241(18) 0.045(2) 0.0065(15) -0.0001(17) -0.0090(14)
O12 0.032(2) 0.0282(18) 0.040(2) 0.0035(16) -0.0016(17) -0.0046(15)
O14 0.0270(18) 0.0333(19) 0.040(2) 0.0028(16) 0.0028(16) -0.0041(15)
O15 0.035(2) 0.032(2) 0.060(3) 0.011(2) -0.008(2) -0.0053(17)
N21 0.034(2) 0.023(2) 0.032(2) 0.0033(16) 0.0068(19) 0.0027(17)
N31 0.029(2) 0.025(2) 0.030(2) -0.0008(16) 0.0044(18) -0.0034(17)
N41 0.027(2) 0.041(3) 0.042(3) -0.002(2) 0.005(2) -0.007(2)
C1 0.028(2) 0.023(2) 0.028(2) -0.0006(18) 0.003(2) 0.0008(19)
C2 0.029(2) 0.022(2) 0.033(3) -0.0001(19) 0.004(2) 0.0025(19)
C3 0.028(2) 0.026(2) 0.029(2) 0.0022(19) 0.003(2) -0.001(2)
C4 0.029(3) 0.025(2) 0.033(3) 0.003(2) 0.003(2) 0.001(2)
C5 0.027(2) 0.025(2) 0.035(3) 0.001(2) 0.004(2) -0.002(2)
C6 0.029(2) 0.023(2) 0.031(3) -0.0052(19) 0.005(2) -0.0023(19)
C7 0.036(3) 0.026(2) 0.023(2) -0.0019(18) 0.007(2) 0.001(2)
C10 0.030(3) 0.032(3) 0.039(3) 0.002(2) 0.005(2) -0.004(2)
C13 0.029(3) 0.028(3) 0.038(3) -0.002(2) 0.004(2) 0.003(2)
C22 0.041(3) 0.028(3) 0.030(3) 0.002(2) 0.003(2) -0.002(2)
C23 0.041(3) 0.026(3) 0.035(3) 0.001(2) 0.004(2) 0.000(2)
C24 0.034(3) 0.029(3) 0.034(3) 0.005(2) 0.012(2) 0.001(2)
C25 0.035(3) 0.034(3) 0.028(3) 0.003(2) 0.000(2) -0.004(2)
C26 0.042(3) 0.027(3) 0.033(3) -0.004(2) 0.010(2) 0.000(2)
C27 0.043(3) 0.042(3) 0.043(3) 0.010(3) 0.010(3) 0.009(3)
C32 0.026(2) 0.036(3) 0.032(3) 0.001(2) 0.002(2) -0.002(2)
C33 0.023(2) 0.040(3) 0.034(3) -0.006(2) -0.001(2) -0.007(2)
C34 0.028(3) 0.028(3) 0.042(3) -0.002(2) 0.006(2) -0.003(2)
C35 0.027(3) 0.033(3) 0.039(3) 0.008(2) -0.001(2) -0.003(2)
C36 0.028(2) 0.032(3) 0.032(3) 0.000(2) -0.004(2) -0.002(2)
C37 0.037(3) 0.029(3) 0.057(4) 0.000(3) 0.009(3) -0.006(2)
C42 0.033(3) 0.038(3) 0.053(4) -0.001(3) 0.011(3) -0.008(2)
C43 0.030(3) 0.048(3) 0.046(3) 0.003(3) 0.010(3) -0.001(2)
C44 0.032(3) 0.055(4) 0.037(3) 0.001(3) 0.010(2) -0.008(3)
C45 0.045(4) 0.042(3) 0.045(4) 0.000(3) 0.005(3) -0.014(3)
C46 0.037(3) 0.045(4) 0.051(4) 0.003(3) 0.006(3) -0.007(3)
C47 0.043(3) 0.062(4) 0.042(3) -0.003(3) 0.003(3) -0.009(3)

loop_
_atom_type_symbol
_atom_type_description
_atom_type_scat_dispersion_real
_atom_type_scat_dispersion_imag
_atom_type_scat_source
C C 0.0181 0.0091 'International Tables Vol C Tables 4.2.6.8 and 6.1.1.4'
H H 0.0000 0.0000 'International Tables Vol C Tables 4.2.6.8 and 6.1.1.4'
I I -0.3257 6.8362 'International Tables Vol C Tables 4.2.6.8 and 6.1.1.4'
N N 0.0311 0.0180 'International Tables Vol C Tables 4.2.6.8 and 6.1.1.4'
O O 0.0492 0.0322 'International Tables Vol C Tables 4.2.6.8 and 6.1.1.4'

loop_
_exptl_crystal_face_index_h
_exptl_crystal_face_index_k
_exptl_crystal_face_index_l
_exptl_crystal_face_perp_dist
-10 0 7 0.0229
9 -1 -9 0.0370
10 0 -7 0.0361
8 2 3 0.0501
-2 1 -11 0.0600
-1 -6 0 0.0396
0 6 -3 0.0370
1 6 5 0.0400
1 -6 5 0.0426
-6 4 9 0.0371
-9 0 -1 0.0441
-5 5 -1 0.0393
7 4 -9 0.0328
7 5 -4 0.0256
-7 -5 3 0.0396
-7 -3 10 0.0429
7 -5 -2 0.0396
3 -6 -6 0.0453

loop_
_geom_angle_atom_site_label_1
_geom_angle_atom_site_label_2
_geom_angle_atom_site_label_3
_geom_angle
_geom_angle_site_symmetry_1
_geom_angle_site_symmetry_3
_geom_angle_publ_flag
O8 I1 N21 176.66(16) . . ?
O11 I2 N31 172.45(15) . . ?
O14 I3 N41 174.77(17) . . ?
C7 O8 I1 115.3(3) . . ?
C10 O11 I2 117.7(3) . . ?
C13 O14 I3 112.0(3) . . ?
C22 N21 I1 120.3(4) . . ?
C22 N21 C26 118.6(5) . . ?
C26 N21 I1 120.0(4) . . ?
C32 N31 I2 123.7(4) . . ?
C36 N31 I2 118.2(4) . . ?
C36 N31 C32 118.1(5) . . ?
C42 N41 I3 120.5(4) . . ?
C42 N41 C46 119.1(6) . . ?
C46 N41 I3 120.4(4) . . ?
C2 C1 C6 119.7(5) . . ?
C2 C1 C7 117.9(5) . . ?
C6 C1 C7 122.4(5) . . ?
C1 C2 H2 119.1 . . ?
C1 C2 C3 121.7(5) . . ?
C3 C2 H2 119.1 . . ?
C2 C3 C4 118.0(5) . . ?
C2 C3 C10 119.9(5) . . ?
C4 C3 C10 122.1(5) . . ?
C3 C4 H4 119.5 . . ?
C5 C4 C3 121.1(5) . . ?
C5 C4 H4 119.5 . . ?
C4 C5 C6 119.5(5) . . ?
C4 C5 C13 118.2(5) . . ?
C6 C5 C13 122.3(5) . . ?
C1 C6 C5 120.0(5) . . ?
C1 C6 H6 120.0 . . ?
C5 C6 H6 120.0 . . ?
O8 C7 C1 113.4(5) . . ?
O9 C7 O8 126.3(5) . . ?
O9 C7 C1 120.2(5) . . ?
O11 C10 C3 113.7(5) . . ?
O12 C10 O11 126.0(5) . . ?
O12 C10 C3 120.4(5) . . ?
O14 C13 C5 116.5(5) . . ?
O15 C13 O14 124.7(5) . . ?
O15 C13 C5 118.8(5) . . ?
N21 C22 H22 119.2 . . ?
N21 C22 C23 121.7(5) . . ?
C23 C22 H22 119.2 . . ?
C22 C23 H23 120.0 . . ?
C22 C23 C24 120.0(5) . . ?
C24 C23 H23 120.0 . . ?
C23 C24 C27 121.9(6) . . ?
C25 C24 C23 117.5(5) . . ?
C25 C24 C27 120.6(6) . . ?
C24 C25 H25 120.1 . . ?
C26 C25 C24 119.7(5) . . ?
C26 C25 H25 120.1 . . ?
N21 C26 C25 122.3(5) . . ?
N21 C26 H26 118.8 . . ?
C25 C26 H26 118.8 . . ?
C24 C27 H27A 109.5 . . ?
C24 C27 H27B 109.5 . . ?
C24 C27 H27C 109.5 . . ?
H27A C27 H27B 109.5 . . ?
H27A C27 H27C 109.5 . . ?
H27B C27 H27C 109.5 . . ?
N31 C32 H32 119.1 . . ?
N31 C32 C33 121.8(5) . . ?
C33 C32 H32 119.1 . . ?
C32 C33 H33 119.4 . . ?
C32 C33 C34 121.2(5) . . ?
C34 C33 H33 119.4 . . ?
C33 C34 C35 116.3(5) . . ?
C33 C34 C37 122.6(5) . . ?
C35 C34 C37 121.1(5) . . ?
C34 C35 H35 119.9 . . ?
C36 C35 C34 120.3(5) . . ?
C36 C35 H35 119.9 . . ?
N31 C36 C35 122.3(5) . . ?
N31 C36 H36 118.8 . . ?
C35 C36 H36 118.8 . . ?
C34 C37 H37A 109.5 . . ?
C34 C37 H37B 109.5 . . ?
C34 C37 H37C 109.5 . . ?
H37A C37 H37B 109.5 . . ?
H37A C37 H37C 109.5 . . ?
H37B C37 H37C 109.5 . . ?
N41 C42 H42 119.4 . . ?
N41 C42 C43 121.2(6) . . ?
C43 C42 H42 119.4 . . ?
C42 C43 H43 119.9 . . ?
C44 C43 C42 120.1(6) . . ?
C44 C43 H43 119.9 . . ?
C43 C44 C47 120.8(6) . . ?
C45 C44 C43 117.6(6) . . ?
C45 C44 C47 121.7(7) . . ?
C44 C45 H45 120.1 . . ?
C44 C45 C46 119.7(6) . . ?
C46 C45 H45 120.1 . . ?
N41 C46 C45 122.1(6) . . ?
N41 C46 H46 118.9 . . ?
C45 C46 H46 118.9 . . ?
C44 C47 H47A 109.5 . . ?
C44 C47 H47B 109.5 . . ?
C44 C47 H47C 109.5 . . ?
H47A C47 H47B 109.5 . . ?
H47A C47 H47C 109.5 . . ?
H47B C47 H47C 109.5 . . ?

loop_
_geom_bond_atom_site_label_1
_geom_bond_atom_site_label_2
_geom_bond_distance
_geom_bond_site_symmetry_2
_geom_bond_publ_flag
I1 O8 2.181(4) . ?
I1 N21 2.281(4) . ?
I2 O11 2.193(4) . ?
I2 N31 2.277(4) . ?
I3 O14 2.214(4) . ?
I3 N41 2.264(5) . ?
O8 C7 1.300(7) . ?
O9 C7 1.212(7) . ?
O11 C10 1.304(7) . ?
O12 C10 1.222(7) . ?
O14 C13 1.293(7) . ?
O15 C13 1.221(7) . ?
N21 C22 1.343(7) . ?
N21 C26 1.344(8) . ?
N31 C32 1.353(7) . ?
N31 C36 1.349(7) . ?
N41 C42 1.329(9) . ?
N41 C46 1.331(9) . ?
C1 C2 1.386(7) . ?
C1 C6 1.390(7) . ?
C1 C7 1.522(7) . ?
C2 H2 0.9300 . ?
C2 C3 1.392(7) . ?
C3 C4 1.401(7) . ?
C3 C10 1.501(7) . ?
C4 H4 0.9300 . ?
C4 C5 1.396(7) . ?
C5 C6 1.397(7) . ?
C5 C13 1.498(7) . ?
C6 H6 0.9300 . ?
C22 H22 0.9300 . ?
C22 C23 1.381(8) . ?
C23 H23 0.9300 . ?
C23 C24 1.391(8) . ?
C24 C25 1.386(8) . ?
C24 C27 1.498(8) . ?
C25 H25 0.9300 . ?
C25 C26 1.375(8) . ?
C26 H26 0.9300 . ?
C27 H27A 0.9600 . ?
C27 H27B 0.9600 . ?
C27 H27C 0.9600 . ?
C32 H32 0.9300 . ?
C32 C33 1.358(8) . ?
C33 H33 0.9300 . ?
C33 C34 1.393(8) . ?
C34 C35 1.399(8) . ?
C34 C37 1.495(8) . ?
C35 H35 0.9300 . ?
C35 C36 1.365(8) . ?
C36 H36 0.9300 . ?
C37 H37A 0.9600 . ?
C37 H37B 0.9600 . ?
C37 H37C 0.9600 . ?
C42 H42 0.9300 . ?
C42 C43 1.395(9) . ?
C43 H43 0.9300 . ?
C43 C44 1.383(10) . ?
C44 C45 1.369(10) . ?
C44 C47 1.490(9) . ?
C45 H45 0.9300 . ?
C45 C46 1.392(9) . ?
C46 H46 0.9300 . ?
C47 H47A 0.9600 . ?
C47 H47B 0.9600 . ?
C47 H47C 0.9600 . ?

loop_
_exptl_oxdiff_crystal_face_indexfrac_h
_exptl_oxdiff_crystal_face_indexfrac_k
_exptl_oxdiff_crystal_face_indexfrac_l
_exptl_oxdiff_crystal_face_x
_exptl_oxdiff_crystal_face_y
_exptl_oxdiff_crystal_face_z
-9.8484 0.2898 6.9968 -0.9588 -0.2840 -0.0090
9.0723 -0.9229 -8.8849 0.9330 0.2765 0.2304
9.9471 -0.1583 -6.5670 0.9582 0.2838 -0.0364
7.9924 2.0853 2.9524 0.6020 0.1777 -0.7784
-2.2953 0.8757 -10.5739 0.1614 -0.5426 0.8244
-0.5088 -6.4288 -0.1949 -0.2474 0.8369 0.4883
-0.1985 6.2341 -2.9128 0.2773 -0.9369 -0.2128
1.4638 5.6906 4.7155 0.1643 -0.5571 -0.8140
0.8127 -5.6080 5.4627 -0.2837 0.9577 -0.0474
-5.5206 3.8377 9.3693 -0.5751 -0.4904 -0.6548
-9.3758 0.2021 -0.6815 -0.6998 -0.4815 0.5276
-5.4667 5.2042 -0.5877 -0.2334 -0.9718 -0.0326
6.8422 3.6262 -8.5827 0.9025 -0.4305 0.0090
7.1774 4.5507 -3.5196 0.8107 -0.3871 -0.4392
-7.1139 -4.5988 2.8401 -0.7875 0.3761 0.4883
-6.5261 -3.2672 9.5916 -0.8957 0.4271 -0.1235
6.7564 -4.7954 -2.1294 0.4266 0.8946 0.1329
3.2773 -5.5223 -6.1572 0.2510 0.7103 0.6576
